data_1531124
loop_
_publ_author_name
'Belokoneva, E.L.'
'Stefanovich, S.Yu.'
'Dimitrova, O.V.'
'Ivanova, A.G.'

_publ_section_title
;
 New nonlinear optical crystals of Ln (B4 O6 (O H)2) Cl (Ln = Pr, Nd) and
 their structural relation to pentaborates in terms of the OD theory
;
_journal_name_full 'Zhurnal Neorganicheskoi Khimii'
_journal_page_first 370
_journal_page_last 377
_journal_volume 47
_journal_year 2002
_chemical_formula_sum 'B4 Cl H2 O8 Pr'
_chemical_name_systematic 'Pr (B4 O6 (O H)2) Cl'
_space_group_IT_number 9
_symmetry_space_group_name_Hall 'C -2yc'
_symmetry_space_group_name_H-M 'C 1 c 1'
_cell_angle_alpha 90
_cell_angle_beta 105.25
_cell_angle_gamma 90
_cell_formula_units_Z 4
_cell_length_a 6.502
_cell_length_b 11.214
_cell_length_c 9.682
_cell_volume 681.089
_citation_journal_id_ASTM ZNOKAQ
_cod_data_source_file Belokoneva_ZNOKAQ_2002_1099.cif
_cod_data_source_block H2B4Cl1O8Pr1
_cod_original_cell_volume 681.0895
_cod_original_formula_sum 'H2 B4 Cl1 O8 Pr1'
_cod_database_code 1531124

loop_
_symmetry_equiv_pos_as_xyz
x,y,z
x,-y,z+1/2
x+1/2,y+1/2,z
x+1/2,-y+1/2,z+1/2

loop_
_atom_site_label
_atom_site_type_symbol
_atom_site_fract_x
_atom_site_fract_y
_atom_site_fract_z
_atom_site_occupancy
_atom_site_U_iso_or_equiv
Pr1 Pr+3 0 0.79308 0 1 0.0
O3 O-2 0.0165 0.0142 0.9318 1 0.0
B2 B+3 0.398 0.2443 0.3477 1 0.0
O1 O-2 0.1167 0.2182 0.9014 1 0.0
O7 O-2 0.112 0.0739 0.7161 1 0.0
O5 O-2 0.3535 0.1362 0.4221 1 0.0
B3 B+3 0.154 0.0958 0.8714 1 0.0
Cl1 Cl-1 0.8597 0.1764 0.1944 1 0.0
O4 O-2 0.6878 0.0391 0.4533 1 0.0
B4 B+3 0.472 0.0343 0.4398 1 0.0
O2 O-2 0.3796 0.0738 0.9449 1 0.0
O6 O-2 0.7433 0.1642 0.8765 1 0.0
B1 B+3 0.812 0.0528 0.9214 1 0.0
O8 O-2 0.3469 0.2239 0.1924 1 0.0
